data_4100136
loop_
_publ_author_name
'Francois Stoffelbach'
'S\'ebastien Maria'
'Rinaldo Poli'
'Philippe Richard'
'Jean-Claude Daran'

_publ_section_title
;
Atom transfer radical polymerization catalysis with MoX3(PMe3)3
complexes (X = Cl, Br, I).  On the nature and stability of the radical
trapping species.
;
_journal_name_full 'Journal of the American Chemical Society'
_journal_paper_doi 10.1021/ja043078e
_journal_year 2005
_chemical_formula_sum 'C9 H27 Br Cl3 Mo P3'
_chemical_formula_weight 510.42
_space_group_IT_number 14
_symmetry_cell_setting monoclinic
_symmetry_space_group_name_Hall '-P 2ybc'
_symmetry_space_group_name_H-M 'P 1 21/c 1'
_cell_angle_alpha 90.00
_cell_angle_beta 91.565(2)
_cell_angle_gamma 90.00
_cell_formula_units_Z 4
_cell_length_a 14.8055(4)
_cell_length_b 11.5568(3)
_cell_length_c 11.4021(3)
_cell_measurement_temperature 110(2)
_cell_volume 1950.22(9)
_diffrn_ambient_temperature 110(2)
_exptl_crystal_density_diffrn 1.738
_cod_original_sg_symbol_H-M 'P 21/c'
_cod_database_code 4100136

loop_
_symmetry_equiv_pos_as_xyz
'x, y, z'
'-x, y+1/2, -z+1/2'
'-x, -y, -z'
'x, -y-1/2, z-1/2'

loop_
_atom_site_label
_atom_site_type_symbol
_atom_site_fract_x
_atom_site_fract_y
_atom_site_fract_z
_atom_site_U_iso_or_equiv
_atom_site_adp_type
_atom_site_occupancy
_atom_site_symmetry_multiplicity
_atom_site_calc_flag
_atom_site_refinement_flags
_atom_site_disorder_assembly
_atom_site_disorder_group
Mo Mo 0.25686(4) -0.51967(5) 0.28078(5) 0.0159(2) Uani 1 1 d D . .
Cl1 Cl 0.3802(15) -0.3826(14) 0.318(2) 0.0222(16) Uani 0.7 1 d PD . .
Br1 Br 0.382(2) -0.363(2) 0.307(3) 0.0222(16) Uani 0.3 1 d PD . .
Cl2 Cl 0.134(3) -0.392(3) 0.354(3) 0.022(2) Uani 0.7 1 d PD . .
Br2 Br 0.134(2) -0.374(2) 0.343(3) 0.022(2) Uani 0.3 1 d PD . .
Cl3 Cl 0.275(3) -0.567(4) 0.491(4) 0.0249(19) Uani 0.6 1 d PD . .
Br3 Br 0.2869(15) -0.572(3) 0.497(2) 0.0249(19) Uani 0.4 1 d PD . .
Cl4 Cl 0.23942(11) -0.63200(14) 0.10173(14) 0.0183(4) Uani 1 1 d . . .
P1 P 0.39994(13) -0.64369(17) 0.27523(18) 0.0226(4) Uani 1 1 d . . .
C1 C 0.4881(6) -0.6239(8) 0.3880(8) 0.0334(19) Uani 1 1 d . . .
H1A H 0.5038 -0.5434 0.3933 0.050 Uiso 1 1 calc R . .
H1B H 0.5405 -0.6679 0.3680 0.050 Uiso 1 1 calc R . .
H1C H 0.4665 -0.6499 0.4622 0.050 Uiso 1 1 calc R . .
C2 C 0.3795(5) -0.7990(7) 0.2817(8) 0.0302(17) Uani 1 1 d . . .
H2A H 0.3465 -0.8168 0.3508 0.045 Uiso 1 1 calc R . .
H2B H 0.4362 -0.8393 0.2844 0.045 Uiso 1 1 calc R . .
H2C H 0.3449 -0.8226 0.2134 0.045 Uiso 1 1 calc R . .
C3 C 0.4627(6) -0.6242(8) 0.1406(8) 0.0333(19) Uani 1 1 d . . .
H3A H 0.4769 -0.5438 0.1309 0.050 Uiso 1 1 calc R . .
H3B H 0.4265 -0.6503 0.0747 0.050 Uiso 1 1 calc R . .
H3C H 0.5176 -0.6683 0.1456 0.050 Uiso 1 1 calc R . .
P2 P 0.12133(12) -0.65278(17) 0.31478(18) 0.0217(4) Uani 1 1 d . . .
C4 C 0.1397(6) -0.8073(6) 0.2993(7) 0.0271(16) Uani 1 1 d . . .
H4A H 0.1879 -0.8312 0.3518 0.041 Uiso 1 1 calc R . .
H4B H 0.1553 -0.8242 0.2200 0.041 Uiso 1 1 calc R . .
H4C H 0.0854 -0.8481 0.3180 0.041 Uiso 1 1 calc R . .
C5 C 0.0694(5) -0.6451(7) 0.4591(8) 0.0313(18) Uani 1 1 d . . .
H5A H 0.0570 -0.5659 0.4780 0.047 Uiso 1 1 calc R . .
H5B H 0.1100 -0.6773 0.5175 0.047 Uiso 1 1 calc R . .
H5C H 0.0140 -0.6883 0.4572 0.047 Uiso 1 1 calc R . .
C6 C 0.0267(5) -0.6244(8) 0.2139(8) 0.0306(18) Uani 1 1 d . . .
H6A H 0.0125 -0.5434 0.2149 0.046 Uiso 1 1 calc R . .
H6B H -0.0249 -0.6681 0.2375 0.046 Uiso 1 1 calc R . .
H6C H 0.0425 -0.6468 0.1360 0.046 Uiso 1 1 calc R . .
P3 P 0.23538(13) -0.37189(16) 0.11484(18) 0.0217(4) Uani 1 1 d . . .
C7 C 0.1289(6) -0.3871(8) 0.0308(8) 0.0340(19) Uani 1 1 d . . .
H7A H 0.1214 -0.4661 0.0066 0.051 Uiso 1 1 calc R . .
H7B H 0.1299 -0.3381 -0.0371 0.051 Uiso 1 1 calc R . .
H7C H 0.0796 -0.3650 0.0789 0.051 Uiso 1 1 calc R . .
C8 C 0.3203(6) -0.3795(9) 0.0038(8) 0.036(2) Uani 1 1 d . . .
H8A H 0.3259 -0.4580 -0.0226 0.055 Uiso 1 1 calc R . .
H8B H 0.3772 -0.3536 0.0364 0.055 Uiso 1 1 calc R . .
H8C H 0.3027 -0.3310 -0.0613 0.055 Uiso 1 1 calc R . .
C9 C 0.2355(5) -0.2188(6) 0.1512(7) 0.0270(16) Uani 1 1 d . . .
H9A H 0.1929 -0.2045 0.2114 0.041 Uiso 1 1 calc R . .
H9B H 0.2190 -0.1746 0.0826 0.041 Uiso 1 1 calc R . .
H9C H 0.2948 -0.1963 0.1788 0.041 Uiso 1 1 calc R . .

loop_
_atom_site_aniso_label
_atom_site_aniso_U_11
_atom_site_aniso_U_22
_atom_site_aniso_U_33
_atom_site_aniso_U_23
_atom_site_aniso_U_13
_atom_site_aniso_U_12
Mo 0.0187(3) 0.0132(3) 0.0159(3) -0.0001(2) 0.0000(2) -0.0001(2)
Cl1 0.0247(12) 0.009(5) 0.033(4) 0.006(3) -0.0030(18) -0.006(3)
Br1 0.0247(12) 0.009(5) 0.033(4) 0.006(3) -0.0030(18) -0.006(3)
Cl2 0.0316(9) 0.011(7) 0.024(5) 0.005(4) 0.005(3) 0.003(4)
Br2 0.0316(9) 0.011(7) 0.024(5) 0.005(4) 0.005(3) 0.003(4)
Cl3 0.025(5) 0.028(3) 0.021(3) 0.0042(17) -0.003(3) 0.002(3)
Br3 0.025(5) 0.028(3) 0.021(3) 0.0042(17) -0.003(3) 0.002(3)
Cl4 0.0247(8) 0.0155(7) 0.0145(8) -0.0023(6) -0.0016(6) -0.0011(6)
P1 0.0210(9) 0.0217(9) 0.0251(10) -0.0015(7) -0.0009(7) 0.0031(7)
C1 0.030(4) 0.035(5) 0.035(5) -0.006(4) -0.014(3) 0.009(3)
C2 0.029(4) 0.022(4) 0.040(5) 0.006(3) 0.000(3) 0.003(3)
C3 0.032(4) 0.030(4) 0.039(5) 0.000(4) 0.013(4) 0.006(3)
P2 0.0201(9) 0.0213(9) 0.0238(10) 0.0010(7) 0.0010(7) -0.0022(7)
C4 0.038(4) 0.013(3) 0.031(4) -0.002(3) -0.001(3) -0.005(3)
C5 0.028(4) 0.029(4) 0.037(5) 0.007(4) 0.010(3) -0.007(3)
C6 0.022(4) 0.035(5) 0.034(5) 0.003(4) -0.006(3) -0.001(3)
P3 0.0251(9) 0.0192(9) 0.0208(9) 0.0040(7) -0.0003(7) -0.0004(7)
C7 0.034(4) 0.027(4) 0.040(5) 0.013(4) -0.012(4) 0.000(3)
C8 0.037(5) 0.044(5) 0.028(4) 0.005(4) 0.011(4) -0.003(4)
C9 0.033(4) 0.016(3) 0.031(4) 0.000(3) -0.003(3) 0.000(3)

loop_
_geom_bond_atom_site_label_1
_geom_bond_atom_site_label_2
_geom_bond_distance
_geom_bond_site_symmetry_2
_geom_bond_publ_flag
Mo Cl4 2.4272(17) . ?
Mo Cl1 2.445(19) . ?
Mo Cl3 2.46(4) . ?
Mo Cl2 2.50(4) . ?
Mo P1 2.5599(19) . ?
Mo Br3 2.56(2) . ?
Mo P3 2.562(2) . ?
Mo P2 2.5662(19) . ?
Mo Br2 2.59(3) . ?
Mo Br1 2.60(3) . ?
P1 C2 1.822(8) . ?
P1 C1 1.822(8) . ?
P1 C3 1.830(9) . ?
C1 H1A 0.9600 . ?
C1 H1B 0.9600 . ?
C1 H1C 0.9600 . ?
C2 H2A 0.9600 . ?
C2 H2B 0.9600 . ?
C2 H2C 0.9600 . ?
C3 H3A 0.9600 . ?
C3 H3B 0.9600 . ?
C3 H3C 0.9600 . ?
P2 C4 1.815(8) . ?
P2 C6 1.818(8) . ?
P2 C5 1.838(9) . ?
C4 H4A 0.9600 . ?
C4 H4B 0.9600 . ?
C4 H4C 0.9600 . ?
C5 H5A 0.9600 . ?
C5 H5B 0.9600 . ?
C5 H5C 0.9600 . ?
C6 H6A 0.9600 . ?
C6 H6B 0.9600 . ?
C6 H6C 0.9600 . ?
P3 C8 1.810(8) . ?
P3 C9 1.818(8) . ?
P3 C7 1.831(8) . ?
C7 H7A 0.9600 . ?
C7 H7B 0.9600 . ?
C7 H7C 0.9600 . ?
C8 H8A 0.9600 . ?
C8 H8B 0.9600 . ?
C8 H8C 0.9600 . ?
C9 H9A 0.9600 . ?
C9 H9B 0.9600 . ?
C9 H9C 0.9600 . ?
